data_7231589
loop_
_publ_author_name
'Zheng, Qixuan'
'Rood, Samantha L.'
'Unruh, Daniel K.'
'Hutchins, Kristin M.'

_publ_section_title
;
 Co-crystallization of anti-inflammatory pharmaceutical contaminants and
 rare carboxylic acid--pyridine supramolecular synthon breakdown
;
_journal_issue 41
_journal_name_full CrystEngComm
_journal_page_first 6377
_journal_paper_doi 10.1039/C8CE01492B
_journal_volume 20
_journal_year 2018
_chemical_formula_sum 'C28 H29 N3 O2'
_chemical_formula_weight 439.54
_chemical_name_systematic 'co-crystal of mefenamic acid and 1,3-Bis(4-pyridyl)propane'
_space_group_IT_number 2
_space_group_name_Hall '-P 1'
_space_group_name_H-M_alt 'P -1'
_symmetry_cell_setting triclinic
_symmetry_Int_Tables_number 2
_symmetry_space_group_name_Hall '-P 1'
_symmetry_space_group_name_H-M 'P -1'
_atom_sites_solution_hydrogens geom
_atom_sites_solution_primary dual
_atom_sites_solution_secondary difmap
_audit_creation_date 2018-03-09T09:18:10-00:00
_audit_creation_method 'WinGX routine CIF_UPDATE'
_audit_update_record
;
2018-08-30 deposited with the CCDC.
2018-09-28 downloaded from the CCDC.
;
_cell_angle_alpha 88.77(9)
_cell_angle_beta 85.38(5)
_cell_angle_gamma 79.99(5)
_cell_formula_units_Z 2
_cell_length_a 7.503(3)
_cell_length_b 7.836(3)
_cell_length_c 20.382(7)
_cell_measurement_reflns_used 1452
_cell_measurement_temperature 100(2)
_cell_measurement_theta_max 23.76
_cell_measurement_theta_min 2.65
_cell_volume 1176.2(8)
_computing_cell_refinement 'Bruker SAINT'
_computing_data_collection 'Bruker APEX2'
_computing_data_reduction 'Bruker SAINT'
_computing_structure_refinement 'SHELXL-2016/6 (Sheldrick, 2016)'
_computing_structure_solution 'SHELXT 2014/5 (Sheldrick, 2014)'
_diffrn_ambient_temperature 100(2)
_diffrn_measured_fraction_theta_full 0.997
_diffrn_measured_fraction_theta_max 0.995
_diffrn_measurement_device_type 'Bruker APEX-II CCD'
_diffrn_measurement_method '\w scans'
_diffrn_radiation_monochromator graphite
_diffrn_radiation_source 'fine-focus sealed tube'
_diffrn_radiation_type MoK\a
_diffrn_radiation_wavelength 0.71073
_diffrn_reflns_av_R_equivalents 0.0417
_diffrn_reflns_av_unetI/netI 0.0664
_diffrn_reflns_Laue_measured_fraction_full 0.997
_diffrn_reflns_Laue_measured_fraction_max 0.995
_diffrn_reflns_limit_h_max 9
_diffrn_reflns_limit_h_min -8
_diffrn_reflns_limit_k_max 9
_diffrn_reflns_limit_k_min -9
_diffrn_reflns_limit_l_max 24
_diffrn_reflns_limit_l_min 0
_diffrn_reflns_number 4245
_diffrn_reflns_point_group_measured_fraction_full 0.997
_diffrn_reflns_point_group_measured_fraction_max 0.995
_diffrn_reflns_theta_full 25.242
_diffrn_reflns_theta_max 25.277
_diffrn_reflns_theta_min 2.005
_exptl_absorpt_coefficient_mu 0.079
_exptl_absorpt_correction_T_max 0.7452
_exptl_absorpt_correction_T_min 0.6794
_exptl_absorpt_correction_type multi-scan
_exptl_absorpt_process_details SADABS
_exptl_crystal_colour colourless
_exptl_crystal_density_diffrn 1.241
_exptl_crystal_description chip
_exptl_crystal_F_000 468
_exptl_crystal_recrystallization_method 'Re-crystallisation from solvent: acetone'
_exptl_crystal_size_max 0.155
_exptl_crystal_size_mid 0.145
_exptl_crystal_size_min 0.03
_refine_diff_density_max 0.342
_refine_diff_density_min -0.409
_refine_diff_density_rms 0.057
_refine_ls_extinction_method none
_refine_ls_goodness_of_fit_ref 1.014
_refine_ls_hydrogen_treatment constr
_refine_ls_matrix_type full
_refine_ls_number_parameters 302
_refine_ls_number_reflns 4245
_refine_ls_number_restraints 0
_refine_ls_restrained_S_all 1.014
_refine_ls_R_factor_all 0.0929
_refine_ls_R_factor_gt 0.0523
_refine_ls_shift/su_max 0
_refine_ls_shift/su_mean 0
_refine_ls_structure_factor_coef Fsqd
_refine_ls_weighting_details 'w=1/[\s^2^(Fo^2^)+(0.0575P)^2^+0.1979P] where P=(Fo^2^+2Fc^2^)/3'
_refine_ls_weighting_scheme calc
_refine_ls_wR_factor_gt 0.1188
_refine_ls_wR_factor_ref 0.1398
_reflns_number_gt 2845
_reflns_number_total 4245
_reflns_threshold_expression 'I > 2\s(I)'
_cod_data_source_file c8ce01492b2.cif
_cod_data_source_block mefenamicacidBPP
_cod_depositor_comments 'Adding full bibliography for 7231588--7231594.cif.'
_cod_original_cell_volume 1176.1(8)
_cod_database_code 7231589
_shelx_estimated_absorpt_t_min 0.988
_shelx_estimated_absorpt_t_max 0.998

loop_
_symmetry_equiv_pos_as_xyz
'x, y, z'
'-x, -y, -z'

loop_
_atom_site_label
_atom_site_type_symbol
_atom_site_fract_x
_atom_site_fract_y
_atom_site_fract_z
_atom_site_U_iso_or_equiv
_atom_site_adp_type
_atom_site_occupancy
_atom_site_calc_flag
O1 O 0.6752(2) 0.7589(2) 0.46599(8) 0.0233(4) Uani 1 d
H1A H 0.7141 0.6656 0.4852 0.035 Uiso 1 calc
O2 O 0.6400(2) 0.5763(2) 0.38660(8) 0.0265(4) Uani 1 d
N1 N 0.5543(3) 0.7101(3) 0.26838(9) 0.0239(5) Uani 1 d
H1B H 0.6029 0.6165 0.2895 0.029 Uiso 1 calc
N2 N 0.7925(3) 0.4722(3) 0.53214(9) 0.0225(5) Uani 1 d
N3 N 1.0962(3) -0.1978(3) 0.94419(10) 0.0326(6) Uani 1 d
C1 C 0.5478(3) 0.8695(3) 0.29787(12) 0.0192(6) Uani 1 d
C2 C 0.5829(3) 0.8821(3) 0.36480(11) 0.0179(5) Uani 1 d
C3 C 0.5689(3) 1.0466(3) 0.39274(12) 0.0215(6) Uani 1 d
H3 H 0.5892 1.0542 0.4379 0.026 Uiso 1 calc
C4 C 0.5268(3) 1.1978(3) 0.35681(12) 0.0241(6) Uani 1 d
H4 H 0.5184 1.3078 0.3767 0.029 Uiso 1 calc
C5 C 0.4969(3) 1.1847(3) 0.29068(12) 0.0224(6) Uani 1 d
H5 H 0.471 1.2871 0.2649 0.027 Uiso 1 calc
C6 C 0.5042(3) 1.0245(3) 0.26180(12) 0.0212(6) Uani 1 d
H6 H 0.4794 1.0193 0.217 0.025 Uiso 1 calc
C7 C 0.6342(3) 0.7252(3) 0.40615(11) 0.0189(5) Uani 1 d
C8 C 0.4872(3) 0.6878(3) 0.20572(12) 0.0215(6) Uani 1 d
C9 C 0.5769(3) 0.7356(3) 0.14704(12) 0.0224(6) Uani 1 d
C10 C 0.4996(4) 0.7161(3) 0.08724(12) 0.0250(6) Uani 1 d
C11 C 0.3433(4) 0.6444(3) 0.08749(13) 0.0273(6) Uani 1 d
H11 H 0.2917 0.6331 0.0471 0.033 Uiso 1 calc
C12 C 0.2605(4) 0.5889(3) 0.14518(13) 0.0279(6) Uani 1 d
H12 H 0.1566 0.5352 0.1442 0.034 Uiso 1 calc
C13 C 0.3313(3) 0.6127(3) 0.20470(12) 0.0224(6) Uani 1 d
H13 H 0.2737 0.5778 0.2447 0.027 Uiso 1 calc
C14 C 0.7537(4) 0.8014(4) 0.14694(13) 0.0317(7) Uani 1 d
H14A H 0.8393 0.744 0.112 0.048 Uiso 1 calc
H14B H 0.8044 0.7762 0.1896 0.048 Uiso 1 calc
H14C H 0.7327 0.9269 0.1391 0.048 Uiso 1 calc
C15 C 0.5928(4) 0.7680(4) 0.02303(13) 0.0387(7) Uani 1 d
H15A H 0.5137 0.764 -0.0127 0.058 Uiso 1 calc
H15B H 0.7072 0.6877 0.0136 0.058 Uiso 1 calc
H15C H 0.6178 0.886 0.0267 0.058 Uiso 1 calc
C16 C 0.8687(3) 0.4643(3) 0.59010(12) 0.0235(6) Uani 1 d
H16 H 0.8894 0.5691 0.6083 0.028 Uiso 1 calc
C17 C 0.9183(3) 0.3108(3) 0.62442(12) 0.0221(6) Uani 1 d
H17 H 0.9713 0.3122 0.6652 0.027 Uiso 1 calc
C18 C 0.8902(3) 0.1541(3) 0.59896(11) 0.0187(5) Uani 1 d
C19 C 0.8149(3) 0.1625(3) 0.53825(12) 0.0228(6) Uani 1 d
H19 H 0.7953 0.0594 0.5184 0.027 Uiso 1 calc
C20 C 0.7687(3) 0.3202(3) 0.50705(12) 0.0228(6) Uani 1 d
H20 H 0.7177 0.322 0.4658 0.027 Uiso 1 calc
C21 C 0.9336(3) -0.0190(3) 0.63346(11) 0.0221(6) Uani 1 d
H21A H 1.0407 -0.0881 0.6091 0.026 Uiso 1 calc
H21B H 0.8302 -0.0809 0.6305 0.026 Uiso 1 calc
C22 C 0.9725(3) -0.0145(3) 0.70576(11) 0.0211(6) Uani 1 d
H22A H 0.8738 0.0661 0.7298 0.025 Uiso 1 calc
H22B H 1.0873 0.0296 0.709 0.025 Uiso 1 calc
C23 C 0.9877(3) -0.1944(3) 0.73779(11) 0.0219(6) Uani 1 d
H23A H 0.8738 -0.239 0.7332 0.026 Uiso 1 calc
H23B H 1.0877 -0.2738 0.7138 0.026 Uiso 1 calc
C24 C 1.0226(3) -0.1962(3) 0.81001(12) 0.0199(6) Uani 1 d
C25 C 1.1642(4) -0.3120(3) 0.83440(12) 0.0267(6) Uani 1 d
H25 H 1.2395 -0.3936 0.8059 0.032 Uiso 1 calc
C26 C 1.1952(4) -0.3081(4) 0.90039(13) 0.0343(7) Uani 1 d
H26 H 1.293 -0.3889 0.9156 0.041 Uiso 1 calc
C27 C 0.9583(4) -0.0870(3) 0.92061(12) 0.0259(6) Uani 1 d
H27 H 0.8849 -0.0073 0.9503 0.031 Uiso 1 calc
C28 C 0.9169(3) -0.0821(3) 0.85541(11) 0.0228(6) Uani 1 d
H28 H 0.817 -0.0014 0.8416 0.027 Uiso 1 calc

loop_
_atom_site_aniso_label
_atom_site_aniso_U_11
_atom_site_aniso_U_22
_atom_site_aniso_U_33
_atom_site_aniso_U_23
_atom_site_aniso_U_13
_atom_site_aniso_U_12
O1 0.0293(10) 0.0198(9) 0.0209(9) 0.0019(7) -0.0058(8) -0.0027(8)
O2 0.0399(12) 0.0169(10) 0.0248(10) 0.0015(8) -0.0084(8) -0.0084(8)
N1 0.0347(13) 0.0139(11) 0.0227(12) -0.0005(9) -0.0085(10) -0.0003(9)
N2 0.0228(12) 0.0249(12) 0.0203(11) 0.0011(9) -0.0020(9) -0.0055(9)
N3 0.0425(15) 0.0293(13) 0.0237(12) 0.0019(10) -0.0053(10) 0.0014(11)
C1 0.0167(13) 0.0161(13) 0.0254(14) -0.0019(10) -0.0023(10) -0.0037(10)
C2 0.0187(13) 0.0165(13) 0.0195(13) 0.0002(10) -0.0009(10) -0.0062(10)
C3 0.0193(13) 0.0215(14) 0.0250(14) -0.0001(11) -0.0038(11) -0.0065(11)
C4 0.0226(14) 0.0179(14) 0.0326(15) -0.0027(11) -0.0054(11) -0.0038(11)
C5 0.0174(13) 0.0186(14) 0.0308(15) 0.0044(11) -0.0021(11) -0.0029(11)
C6 0.0212(14) 0.0216(14) 0.0209(13) 0.0019(11) -0.0030(10) -0.0035(11)
C7 0.0159(13) 0.0230(14) 0.0187(13) -0.0018(11) 0.0002(10) -0.0063(10)
C8 0.0269(15) 0.0140(13) 0.0227(14) -0.0019(10) -0.0063(11) 0.0013(11)
C9 0.0234(14) 0.0146(13) 0.0280(14) -0.0007(11) -0.0030(11) 0.0004(11)
C10 0.0286(15) 0.0185(14) 0.0252(14) 0.0006(11) -0.0004(11) 0.0023(12)
C11 0.0342(17) 0.0236(15) 0.0231(14) -0.0041(11) -0.0111(12) 0.0026(12)
C12 0.0245(15) 0.0244(15) 0.0359(16) -0.0028(12) -0.0057(12) -0.0051(12)
C13 0.0223(14) 0.0192(14) 0.0238(14) 0.0006(11) -0.0018(11) 0.0018(11)
C14 0.0311(16) 0.0282(16) 0.0345(16) -0.0026(12) 0.0014(12) -0.0031(12)
C15 0.053(2) 0.0368(18) 0.0254(15) 0.0012(13) -0.0015(14) -0.0055(15)
C16 0.0257(15) 0.0228(14) 0.0230(14) -0.0026(11) 0.0014(11) -0.0084(11)
C17 0.0221(14) 0.0247(14) 0.0197(13) 0.0013(11) -0.0042(10) -0.0031(11)
C18 0.0145(13) 0.0227(14) 0.0186(13) -0.0001(10) 0.0022(10) -0.0035(10)
C19 0.0260(14) 0.0213(14) 0.0220(14) -0.0030(11) -0.0018(11) -0.0059(11)
C20 0.0225(14) 0.0272(15) 0.0198(13) 0.0007(11) -0.0046(10) -0.0060(11)
C21 0.0235(14) 0.0222(14) 0.0204(13) 0.0002(11) -0.0025(11) -0.0034(11)
C22 0.0194(13) 0.0234(14) 0.0202(13) 0.0012(11) -0.0017(10) -0.0026(11)
C23 0.0207(14) 0.0217(14) 0.0226(14) -0.0001(11) -0.0022(11) -0.0015(11)
C24 0.0213(14) 0.0158(13) 0.0236(13) 0.0030(10) -0.0019(10) -0.0062(10)
C25 0.0297(16) 0.0216(14) 0.0269(15) 0.0012(11) -0.0040(12) 0.0016(12)
C26 0.0421(18) 0.0291(16) 0.0278(16) 0.0018(12) -0.0113(13) 0.0084(13)
C27 0.0308(16) 0.0218(14) 0.0236(14) 0.0018(11) 0.0025(11) -0.0027(12)
C28 0.0198(14) 0.0256(14) 0.0228(14) 0.0030(11) -0.0023(10) -0.0031(11)

loop_
_atom_type_symbol
_atom_type_description
_atom_type_scat_dispersion_real
_atom_type_scat_dispersion_imag
_atom_type_scat_source
C C 0.0033 0.0016 'International Tables Vol C Tables 4.2.6.8 and 6.1.1.4'
H H 0 0 'International Tables Vol C Tables 4.2.6.8 and 6.1.1.4'
N N 0.0061 0.0033 'International Tables Vol C Tables 4.2.6.8 and 6.1.1.4'
O O 0.0106 0.006 'International Tables Vol C Tables 4.2.6.8 and 6.1.1.4'

loop_
_geom_angle_atom_site_label_1
_geom_angle_atom_site_label_2
_geom_angle_atom_site_label_3
_geom_angle
C7 O1 H1A 109.5
C1 N1 C8 124.3(2)
C1 N1 H1B 117.8
C8 N1 H1B 117.8
C16 N2 C20 116.7(2)
C26 N3 C27 115.8(2)
N1 C1 C6 120.5(2)
N1 C1 C2 121.6(2)
C6 C1 C2 118.0(2)
C3 C2 C1 119.2(2)
C3 C2 C7 119.1(2)
C1 C2 C7 121.6(2)
C4 C3 C2 122.3(2)
C4 C3 H3 118.9
C2 C3 H3 118.9
C3 C4 C5 118.2(2)
C3 C4 H4 120.9
C5 C4 H4 120.9
C6 C5 C4 121.2(2)
C6 C5 H5 119.4
C4 C5 H5 119.4
C5 C6 C1 121.1(2)
C5 C6 H6 119.5
C1 C6 H6 119.5
O2 C7 O1 122.6(2)
O2 C7 C2 123.3(2)
O1 C7 C2 114.1(2)
C13 C8 C9 120.7(2)
C13 C8 N1 118.0(2)
C9 C8 N1 121.3(2)
C8 C9 C10 118.3(2)
C8 C9 C14 121.3(2)
C10 C9 C14 120.4(2)
C11 C10 C9 119.9(2)
C11 C10 C15 120.5(2)
C9 C10 C15 119.5(2)
C12 C11 C10 121.6(2)
C12 C11 H11 119.2
C10 C11 H11 119.2
C11 C12 C13 119.2(2)
C11 C12 H12 120.4
C13 C12 H12 120.4
C12 C13 C8 120.2(2)
C12 C13 H13 119.9
C8 C13 H13 119.9
C9 C14 H14A 109.5
C9 C14 H14B 109.5
H14A C14 H14B 109.5
C9 C14 H14C 109.5
H14A C14 H14C 109.5
H14B C14 H14C 109.5
C10 C15 H15A 109.5
C10 C15 H15B 109.5
H15A C15 H15B 109.5
C10 C15 H15C 109.5
H15A C15 H15C 109.5
H15B C15 H15C 109.5
N2 C16 C17 123.3(2)
N2 C16 H16 118.4
C17 C16 H16 118.4
C16 C17 C18 119.9(2)
C16 C17 H17 120
C18 C17 H17 120
C19 C18 C17 116.6(2)
C19 C18 C21 119.3(2)
C17 C18 C21 124.0(2)
C20 C19 C18 120.1(2)
C20 C19 H19 119.9
C18 C19 H19 119.9
N2 C20 C19 123.4(2)
N2 C20 H20 118.3
C19 C20 H20 118.3
C18 C21 C22 116.5(2)
C18 C21 H21A 108.2
C22 C21 H21A 108.2
C18 C21 H21B 108.2
C22 C21 H21B 108.2
H21A C21 H21B 107.3
C21 C22 C23 111.6(2)
C21 C22 H22A 109.3
C23 C22 H22A 109.3
C21 C22 H22B 109.3
C23 C22 H22B 109.3
H22A C22 H22B 108
C24 C23 C22 113.6(2)
C24 C23 H23A 108.8
C22 C23 H23A 108.8
C24 C23 H23B 108.8
C22 C23 H23B 108.8
H23A C23 H23B 107.7
C25 C24 C28 116.4(2)
C25 C24 C23 121.1(2)
C28 C24 C23 122.5(2)
C26 C25 C24 119.8(3)
C26 C25 H25 120.1
C24 C25 H25 120.1
N3 C26 C25 124.3(3)
N3 C26 H26 117.9
C25 C26 H26 117.9
N3 C27 C28 123.8(2)
N3 C27 H27 118.1
C28 C27 H27 118.1
C27 C28 C24 119.9(2)
C27 C28 H28 120.1
C24 C28 H28 120.1

loop_
_geom_bond_atom_site_label_1
_geom_bond_atom_site_label_2
_geom_bond_distance
O1 C7 1.325(3)
O1 H1A 0.84
O2 C7 1.234(3)
N1 C1 1.390(3)
N1 C8 1.435(3)
N1 H1B 0.88
N2 C16 1.349(3)
N2 C20 1.351(3)
N3 C26 1.342(4)
N3 C27 1.344(3)
C1 C6 1.409(3)
C1 C2 1.419(3)
C2 C3 1.404(3)
C2 C7 1.487(4)
C3 C4 1.382(4)
C3 H3 0.95
C4 C5 1.393(3)
C4 H4 0.95
C5 C6 1.388(3)
C5 H5 0.95
C6 H6 0.95
C8 C13 1.399(3)
C8 C9 1.401(4)
C9 C10 1.413(4)
C9 C14 1.505(4)
C10 C11 1.385(4)
C10 C15 1.515(4)
C11 C12 1.383(4)
C11 H11 0.95
C12 C13 1.392(3)
C12 H12 0.95
C13 H13 0.95
C14 H14A 0.98
C14 H14B 0.98
C14 H14C 0.98
C15 H15A 0.98
C15 H15B 0.98
C15 H15C 0.98
C16 C17 1.387(4)
C16 H16 0.95
C17 C18 1.399(3)
C17 H17 0.95
C18 C19 1.397(3)
C18 C21 1.511(4)
C19 C20 1.380(4)
C19 H19 0.95
C20 H20 0.95
C21 C22 1.528(3)
C21 H21A 0.99
C21 H21B 0.99
C22 C23 1.530(4)
C22 H22A 0.99
C22 H22B 0.99
C23 C24 1.515(3)
C23 H23A 0.99
C23 H23B 0.99
C24 C25 1.389(3)
C24 C28 1.398(4)
C25 C26 1.385(4)
C25 H25 0.95
C26 H26 0.95
C27 C28 1.387(3)
C27 H27 0.95
C28 H28 0.95

loop_
_geom_hbond_atom_site_label_D
_geom_hbond_atom_site_label_H
_geom_hbond_atom_site_label_A
_geom_hbond_distance_DH
_geom_hbond_distance_HA
_geom_hbond_distance_DA
_geom_hbond_angle_DHA
O1 H1A N2 0.84 1.81 2.649(3) 175.9
N1 H1B O2 0.88 2.03 2.688(3) 130.6
